data_4104428
loop_
_publ_author_name
'Thomas S. Teets'
'Daniel G. Nocera'

_publ_section_title
;
 Halogen Photoreductive Elimination from Gold(III) Centers
;
_journal_name_full 'Journal of the American Chemical Society'
_journal_page_first 7411
_journal_page_last 7420
_journal_paper_doi 10.1021/ja9009937
_journal_volume 131
_journal_year 2009
_chemical_formula_sum 'C26 H24 Au2 Cl8 P2'
_chemical_formula_weight 1075.93
_chemical_name_common dppmAu2Cl6
_chemical_name_systematic
; 
 ? 
;
_space_group_IT_number 14
_symmetry_cell_setting monoclinic
_symmetry_space_group_name_Hall '-P 2yn'
_symmetry_space_group_name_H-M 'P 1 21/n 1'
_atom_sites_solution_hydrogens geom
_atom_sites_solution_primary direct
_atom_sites_solution_secondary difmap
_audit_creation_method SHELXL-97
_cell_angle_alpha 90.00
_cell_angle_beta 93.0540(10)
_cell_angle_gamma 90.00
_cell_formula_units_Z 4
_cell_length_a 9.9293(6)
_cell_length_b 14.9256(9)
_cell_length_c 21.1774(13)
_cell_measurement_temperature 100(2)
_cell_volume 3134.0(3)
_computing_structure_refinement 'SHELXL-97 (Sheldrick, 2008)'
_computing_structure_solution 'SHELXS-97 (Sheldrick, 2008)'
_diffrn_ambient_temperature 100(2)
_diffrn_measured_fraction_theta_full 1.000
_diffrn_measured_fraction_theta_max 0.943
_diffrn_radiation_monochromator graphite
_diffrn_radiation_source 'fine-focus sealed tube'
_diffrn_radiation_type MoK\a
_diffrn_radiation_wavelength 0.71073
_diffrn_reflns_av_R_equivalents 0.0501
_diffrn_reflns_av_sigmaI/netI 0.0314
_diffrn_reflns_limit_h_max 14
_diffrn_reflns_limit_h_min -14
_diffrn_reflns_limit_k_max 21
_diffrn_reflns_limit_k_min -21
_diffrn_reflns_limit_l_max 30
_diffrn_reflns_limit_l_min -31
_diffrn_reflns_number 73318
_diffrn_reflns_theta_full 25.00
_diffrn_reflns_theta_max 31.82
_diffrn_reflns_theta_min 1.67
_exptl_absorpt_coefficient_mu 10.154
_exptl_absorpt_correction_T_max 0.6307
_exptl_absorpt_correction_T_min 0.2359
_exptl_absorpt_correction_type multi-scan
_exptl_absorpt_process_details sadabs
_exptl_crystal_colour yellow
_exptl_crystal_density_diffrn 2.280
_exptl_crystal_description plate
_exptl_crystal_F_000 2016
_exptl_crystal_size_max 0.20
_exptl_crystal_size_mid 0.10
_exptl_crystal_size_min 0.05
_refine_diff_density_max 1.330
_refine_diff_density_min -0.869
_refine_diff_density_rms 0.168
_refine_ls_extinction_method none
_refine_ls_goodness_of_fit_ref 1.032
_refine_ls_hydrogen_treatment noref
_refine_ls_matrix_type full
_refine_ls_number_parameters 343
_refine_ls_number_reflns 10118
_refine_ls_number_restraints 0
_refine_ls_restrained_S_all 1.032
_refine_ls_R_factor_all 0.0301
_refine_ls_R_factor_gt 0.0234
_refine_ls_shift/su_max 0.007
_refine_ls_shift/su_mean 0.000
_refine_ls_structure_factor_coef Fsqd
_refine_ls_weighting_details 'calc w=1/[\s^2^(Fo^2^)+(0.0191P)^2^+4.4787P] where P=(Fo^2^+2Fc^2^)/3'
_refine_ls_weighting_scheme calc
_refine_ls_wR_factor_gt 0.0481
_refine_ls_wR_factor_ref 0.0507
_reflns_number_gt 8922
_reflns_number_total 10118
_reflns_threshold_expression >2sigma(I)
_cod_data_source_file ja9009937_si_005.cif
_cod_data_source_block a
_cod_database_code 4104428

loop_
_symmetry_equiv_pos_as_xyz
'x, y, z'
'-x+1/2, y+1/2, -z+1/2'
'-x, -y, -z'
'x-1/2, -y-1/2, z-1/2'

loop_
_atom_site_label
_atom_site_type_symbol
_atom_site_fract_x
_atom_site_fract_y
_atom_site_fract_z
_atom_site_U_iso_or_equiv
_atom_site_adp_type
_atom_site_occupancy
_atom_site_symmetry_multiplicity
_atom_site_calc_flag
_atom_site_refinement_flags
Au1 Au 0.034541(11) 1.038975(7) 0.223247(5) 0.01029(3) Uani 1 1 d .
Au2 Au -0.048981(11) 0.816837(7) -0.043073(5) 0.01033(3) Uani 1 1 d .
Cl5 Cl -0.19348(8) 0.81965(5) -0.13369(3) 0.01833(14) Uani 1 1 d .
Cl1 Cl 0.19449(8) 1.02870(5) 0.30447(3) 0.01710(14) Uani 1 1 d .
Cl3 Cl -0.13526(7) 1.04775(5) 0.14577(3) 0.01560(13) Uani 1 1 d .
P1 P 0.11818(7) 0.90490(5) 0.18453(3) 0.00970(13) Uani 1 1 d .
P2 P 0.08082(7) 0.79664(5) 0.05080(3) 0.00978(13) Uani 1 1 d .
Cl6 Cl 0.07641(8) 0.70418(5) -0.08318(3) 0.01758(14) Uani 1 1 d .
Cl4 Cl -0.17539(7) 0.92969(5) -0.00246(3) 0.01458(13) Uani 1 1 d .
Cl2 Cl -0.04647(8) 1.16814(5) 0.26858(4) 0.01924(15) Uani 1 1 d .
C1 C 0.0519(3) 0.89181(18) 0.10268(13) 0.0109(5) Uani 1 1 d .
H1A H -0.0473 0.8974 0.1040 0.013 Uiso 1 1 calc R
H1B H 0.0826 0.9453 0.0799 0.013 Uiso 1 1 calc R
C56 C -0.1082(3) 0.7004(2) 0.11319(14) 0.0139(6) Uani 1 1 d .
H56 H -0.1485 0.7570 0.1205 0.017 Uiso 1 1 calc R
C51 C 0.0128(3) 0.69560(19) 0.08229(14) 0.0125(5) Uani 1 1 d .
C52 C 0.0700(3) 0.6126(2) 0.06988(14) 0.0139(5) Uani 1 1 d .
H52 H 0.1508 0.6092 0.0479 0.017 Uiso 1 1 calc R
C21 C 0.0523(3) 0.81586(19) 0.23085(13) 0.0116(5) Uani 1 1 d .
C26 C 0.1130(3) 0.73030(19) 0.23303(13) 0.0126(5) Uani 1 1 d .
H26 H 0.1958 0.7203 0.2137 0.015 Uiso 1 1 calc R
C31 C 0.2994(3) 0.90546(19) 0.18751(13) 0.0118(5) Uani 1 1 d .
C36 C 0.3724(3) 0.8714(2) 0.24052(14) 0.0136(5) Uani 1 1 d .
H36 H 0.3271 0.8430 0.2735 0.016 Uiso 1 1 calc R
C54 C -0.1105(3) 0.5393(2) 0.12138(15) 0.0191(6) Uani 1 1 d .
H54 H -0.1520 0.4858 0.1350 0.023 Uiso 1 1 calc R
C33 C 0.5054(3) 0.9537(2) 0.14342(15) 0.0160(6) Uani 1 1 d .
H33 H 0.5519 0.9809 0.1103 0.019 Uiso 1 1 calc R
C35 C 0.5117(3) 0.8794(2) 0.24446(15) 0.0176(6) Uani 1 1 d .
H35 H 0.5621 0.8574 0.2806 0.021 Uiso 1 1 calc R
C55 C -0.1694(3) 0.6222(2) 0.13311(14) 0.0166(6) Uani 1 1 d .
H55 H -0.2508 0.6251 0.1546 0.020 Uiso 1 1 calc R
C34 C 0.5776(3) 0.9197(2) 0.19573(16) 0.0194(6) Uani 1 1 d .
H34 H 0.6731 0.9240 0.1983 0.023 Uiso 1 1 calc R
C25 C 0.0502(3) 0.6609(2) 0.26376(14) 0.0150(6) Uani 1 1 d .
H25 H 0.0904 0.6032 0.2654 0.018 Uiso 1 1 calc R
C32 C 0.3655(3) 0.94840(19) 0.13889(14) 0.0132(5) Uani 1 1 d .
H32 H 0.3156 0.9733 0.1036 0.016 Uiso 1 1 calc R
C42 C 0.3132(3) 0.8410(2) -0.00759(14) 0.0144(6) Uani 1 1 d .
H42 H 0.2562 0.8762 -0.0352 0.017 Uiso 1 1 calc R
C46 C 0.3423(3) 0.73566(19) 0.07975(13) 0.0128(5) Uani 1 1 d .
H46 H 0.3052 0.7005 0.1119 0.015 Uiso 1 1 calc R
C24 C -0.0708(3) 0.6754(2) 0.29209(15) 0.0178(6) Uani 1 1 d .
H24 H -0.1135 0.6270 0.3123 0.021 Uiso 1 1 calc R
C41 C 0.2584(3) 0.78832(19) 0.03945(13) 0.0115(5) Uani 1 1 d .
C45 C 0.4808(3) 0.7355(2) 0.07210(14) 0.0162(6) Uani 1 1 d .
H45 H 0.5383 0.6989 0.0985 0.019 Uiso 1 1 calc R
C43 C 0.4514(3) 0.8411(2) -0.01340(15) 0.0174(6) Uani 1 1 d .
H43 H 0.4895 0.8775 -0.0446 0.021 Uiso 1 1 calc R
C22 C -0.0690(3) 0.8298(2) 0.26057(14) 0.0143(6) Uani 1 1 d .
H22 H -0.1096 0.8875 0.2597 0.017 Uiso 1 1 calc R
C23 C -0.1297(3) 0.7593(2) 0.29124(15) 0.0169(6) Uani 1 1 d .
H23 H -0.2115 0.7688 0.3116 0.020 Uiso 1 1 calc R
C53 C 0.0083(3) 0.5347(2) 0.08986(16) 0.0197(6) Uani 1 1 d .
H53 H 0.0476 0.4781 0.0819 0.024 Uiso 1 1 calc R
C44 C 0.5348(3) 0.7884(2) 0.02617(15) 0.0183(6) Uani 1 1 d .
H44 H 0.6294 0.7888 0.0216 0.022 Uiso 1 1 calc R
Cl8 Cl 0.71358(9) 0.60452(7) 0.97038(4) 0.0314(2) Uani 1 1 d .
Cl7 Cl 0.43494(11) 0.57648(10) 0.92380(6) 0.0523(3) Uani 1 1 d .
C2 C 0.5873(4) 0.6328(3) 0.91185(16) 0.0263(7) Uani 1 1 d .
H2A H 0.5715 0.6983 0.9127 0.032 Uiso 1 1 calc R
H2B H 0.6187 0.6171 0.8697 0.032 Uiso 1 1 calc R

loop_
_atom_site_aniso_label
_atom_site_aniso_U_11
_atom_site_aniso_U_22
_atom_site_aniso_U_33
_atom_site_aniso_U_23
_atom_site_aniso_U_13
_atom_site_aniso_U_12
Au1 0.01241(5) 0.00821(5) 0.01027(5) -0.00044(3) 0.00073(4) -0.00055(4)
Au2 0.01139(5) 0.01064(5) 0.00869(5) 0.00087(4) -0.00195(4) -0.00119(4)
Cl5 0.0179(3) 0.0240(4) 0.0123(3) 0.0019(3) -0.0063(3) -0.0033(3)
Cl1 0.0202(3) 0.0171(3) 0.0135(3) -0.0025(3) -0.0038(3) -0.0005(3)
Cl3 0.0139(3) 0.0155(3) 0.0171(3) -0.0013(3) -0.0026(3) 0.0040(3)
P1 0.0105(3) 0.0091(3) 0.0093(3) 0.0002(2) -0.0013(2) 0.0004(3)
P2 0.0110(3) 0.0090(3) 0.0091(3) -0.0002(2) -0.0016(2) 0.0004(3)
Cl6 0.0228(4) 0.0158(3) 0.0141(3) -0.0043(3) 0.0001(3) 0.0024(3)
Cl4 0.0141(3) 0.0149(3) 0.0145(3) 0.0013(2) -0.0021(2) 0.0033(3)
Cl2 0.0264(4) 0.0126(3) 0.0192(3) -0.0041(3) 0.0051(3) 0.0032(3)
C1 0.0133(13) 0.0095(12) 0.0096(12) 0.0013(10) -0.0019(10) 0.0004(10)
C56 0.0160(14) 0.0112(13) 0.0140(13) -0.0017(10) -0.0040(11) 0.0006(11)
C51 0.0118(13) 0.0121(13) 0.0131(13) -0.0002(10) -0.0025(10) -0.0011(10)
C52 0.0137(13) 0.0141(14) 0.0137(13) -0.0002(10) -0.0009(10) -0.0016(11)
C21 0.0126(13) 0.0119(13) 0.0097(12) 0.0013(10) -0.0035(10) -0.0036(10)
C26 0.0136(13) 0.0139(13) 0.0102(12) 0.0001(10) -0.0012(10) 0.0003(11)
C31 0.0144(13) 0.0087(12) 0.0122(12) -0.0007(10) -0.0011(10) -0.0007(10)
C36 0.0149(14) 0.0126(13) 0.0131(13) -0.0007(10) -0.0028(10) -0.0012(11)
C54 0.0218(16) 0.0133(14) 0.0218(15) 0.0064(12) -0.0036(12) -0.0051(12)
C33 0.0122(13) 0.0140(14) 0.0220(15) 0.0005(11) 0.0035(11) -0.0034(11)
C35 0.0185(15) 0.0129(14) 0.0206(15) 0.0014(11) -0.0063(12) 0.0027(11)
C55 0.0137(14) 0.0200(15) 0.0160(14) 0.0024(11) -0.0013(11) -0.0028(12)
C34 0.0140(14) 0.0151(15) 0.0286(17) 0.0000(12) -0.0025(12) 0.0001(12)
C25 0.0167(14) 0.0105(13) 0.0174(14) 0.0033(11) -0.0030(11) -0.0007(11)
C32 0.0156(14) 0.0100(13) 0.0139(13) 0.0001(10) -0.0004(11) -0.0008(10)
C42 0.0168(14) 0.0138(14) 0.0125(13) 0.0031(10) -0.0013(11) 0.0009(11)
C46 0.0135(13) 0.0130(13) 0.0118(12) 0.0004(10) 0.0000(10) 0.0026(11)
C24 0.0203(15) 0.0170(15) 0.0161(14) 0.0035(11) -0.0008(12) -0.0054(12)
C41 0.0124(13) 0.0107(13) 0.0112(12) -0.0015(10) -0.0019(10) 0.0006(10)
C45 0.0145(14) 0.0177(15) 0.0161(14) -0.0004(11) -0.0021(11) 0.0023(11)
C43 0.0182(15) 0.0171(15) 0.0171(14) 0.0026(11) 0.0036(12) -0.0029(12)
C22 0.0142(13) 0.0137(14) 0.0149(13) 0.0006(11) -0.0015(11) 0.0020(11)
C23 0.0146(14) 0.0177(15) 0.0186(14) 0.0040(11) 0.0026(11) -0.0018(12)
C53 0.0224(16) 0.0099(14) 0.0267(17) -0.0002(12) -0.0002(13) 0.0000(12)
C44 0.0123(14) 0.0222(16) 0.0205(15) -0.0017(12) 0.0020(11) -0.0002(12)
Cl8 0.0271(4) 0.0385(5) 0.0280(4) -0.0020(4) -0.0034(3) 0.0083(4)
Cl7 0.0329(5) 0.0788(9) 0.0444(6) 0.0205(6) -0.0069(5) -0.0188(6)
C2 0.0256(18) 0.034(2) 0.0192(16) -0.0043(14) -0.0012(13) 0.0013(15)

loop_
_atom_type_symbol
_atom_type_description
_atom_type_scat_dispersion_real
_atom_type_scat_dispersion_imag
_atom_type_scat_source
C C 0.0033 0.0016 'International Tables Vol C Tables 4.2.6.8 and 6.1.1.4'
H H 0.0000 0.0000 'International Tables Vol C Tables 4.2.6.8 and 6.1.1.4'
P P 0.1023 0.0942 'International Tables Vol C Tables 4.2.6.8 and 6.1.1.4'
Cl Cl 0.1484 0.1585 'International Tables Vol C Tables 4.2.6.8 and 6.1.1.4'
Au Au -2.0133 8.8022 'International Tables Vol C Tables 4.2.6.8 and 6.1.1.4'

loop_
_geom_angle_atom_site_label_1
_geom_angle_atom_site_label_2
_geom_angle_atom_site_label_3
_geom_angle
Cl1 Au1 Cl3 176.73(3)
Cl1 Au1 Cl2 89.23(3)
Cl3 Au1 Cl2 89.47(3)
Cl1 Au1 P1 87.75(3)
Cl3 Au1 P1 93.41(2)
Cl2 Au1 P1 176.10(3)
Cl6 Au2 Cl4 179.76(3)
Cl6 Au2 P2 86.23(3)
Cl4 Au2 P2 93.66(3)
Cl6 Au2 Cl5 91.77(3)
Cl4 Au2 Cl5 88.31(3)
P2 Au2 Cl5 172.45(3)
C21 P1 C31 112.17(13)
C21 P1 C1 108.37(13)
C31 P1 C1 110.02(13)
C21 P1 Au1 107.22(10)
C31 P1 Au1 111.00(9)
C1 P1 Au1 107.91(9)
C51 P2 C41 112.51(14)
C51 P2 C1 110.81(13)
C41 P2 C1 108.71(13)
C51 P2 Au2 102.93(9)
C41 P2 Au2 113.39(9)
C1 P2 Au2 108.35(9)
P2 C1 P1 126.29(15)
C55 C56 C51 119.8(3)
C52 C51 C56 120.1(3)
C52 C51 P2 120.8(2)
C56 C51 P2 118.6(2)
C53 C52 C51 119.7(3)
C22 C21 C26 119.6(3)
C22 C21 P1 118.8(2)
C26 C21 P1 121.3(2)
C25 C26 C21 119.3(3)
C36 C31 C32 120.7(3)
C36 C31 P1 120.1(2)
C32 C31 P1 118.9(2)
C35 C36 C31 119.3(3)
C53 C54 C55 120.3(3)
C34 C33 C32 120.5(3)
C36 C35 C34 120.1(3)
C56 C55 C54 119.7(3)
C33 C34 C35 120.7(3)
C26 C25 C24 120.5(3)
C33 C32 C31 118.7(3)
C43 C42 C41 119.2(3)
C45 C46 C41 119.3(3)
C23 C24 C25 120.7(3)
C42 C41 C46 120.4(3)
C42 C41 P2 118.5(2)
C46 C41 P2 120.9(2)
C44 C45 C46 120.2(3)
C42 C43 C44 120.5(3)
C23 C22 C21 120.0(3)
C24 C23 C22 119.9(3)
C54 C53 C52 120.3(3)
C45 C44 C43 120.4(3)
Cl7 C2 Cl8 111.6(2)

loop_
_geom_bond_atom_site_label_1
_geom_bond_atom_site_label_2
_geom_bond_distance
Au1 Cl1 2.2833(7)
Au1 Cl3 2.2928(7)
Au1 Cl2 2.3168(7)
Au1 P1 2.3321(7)
Au2 Cl6 2.2829(7)
Au2 Cl4 2.2951(7)
Au2 P2 2.3304(7)
Au2 Cl5 2.3343(7)
P1 C21 1.796(3)
P1 C31 1.797(3)
P1 C1 1.831(3)
P2 C51 1.795(3)
P2 C41 1.797(3)
P2 C1 1.828(3)
C56 C55 1.392(4)
C56 C51 1.401(4)
C51 C52 1.394(4)
C52 C53 1.390(4)
C21 C22 1.404(4)
C21 C26 1.412(4)
C26 C25 1.388(4)
C31 C36 1.399(4)
C31 C32 1.405(4)
C36 C35 1.386(4)
C54 C53 1.388(5)
C54 C55 1.395(4)
C33 C34 1.383(4)
C33 C32 1.390(4)
C35 C34 1.388(5)
C25 C24 1.388(4)
C42 C43 1.384(4)
C42 C41 1.401(4)
C46 C45 1.393(4)
C46 C41 1.402(4)
C24 C23 1.382(4)
C45 C44 1.383(4)
C43 C44 1.390(4)
C22 C23 1.391(4)
Cl8 C2 1.767(4)
Cl7 C2 1.761(4)

loop_
_geom_torsion_atom_site_label_1
_geom_torsion_atom_site_label_2
_geom_torsion_atom_site_label_3
_geom_torsion_atom_site_label_4
_geom_torsion
Cl1 Au1 P1 C21 78.48(10)
Cl3 Au1 P1 C21 -98.46(10)
Cl2 Au1 P1 C21 39.0(4)
Cl1 Au1 P1 C31 -44.35(10)
Cl3 Au1 P1 C31 138.71(10)
Cl2 Au1 P1 C31 -83.9(4)
Cl1 Au1 P1 C1 -164.98(10)
Cl3 Au1 P1 C1 18.09(10)
Cl2 Au1 P1 C1 155.5(4)
Cl6 Au2 P2 C51 -75.57(10)
Cl4 Au2 P2 C51 104.22(10)
Cl5 Au2 P2 C51 -0.7(2)
Cl6 Au2 P2 C41 46.26(11)
Cl4 Au2 P2 C41 -133.95(11)
Cl5 Au2 P2 C41 121.1(2)
Cl6 Au2 P2 C1 167.04(10)
Cl4 Au2 P2 C1 -13.17(10)
Cl5 Au2 P2 C1 -118.1(2)
C51 P2 C1 P1 62.4(2)
C41 P2 C1 P1 -61.7(2)
Au2 P2 C1 P1 174.64(15)
C21 P1 C1 P2 -61.9(2)
C31 P1 C1 P2 61.0(2)
Au1 P1 C1 P2 -177.74(15)
C55 C56 C51 C52 1.8(4)
C55 C56 C51 P2 174.3(2)
C41 P2 C51 C52 -28.9(3)
C1 P2 C51 C52 -150.8(2)
Au2 P2 C51 C52 93.6(2)
C41 P2 C51 C56 158.7(2)
C1 P2 C51 C56 36.7(3)
Au2 P2 C51 C56 -78.9(2)
C56 C51 C52 C53 -1.8(4)
P2 C51 C52 C53 -174.1(2)
C31 P1 C21 C22 147.3(2)
C1 P1 C21 C22 -91.0(2)
Au1 P1 C21 C22 25.2(2)
C31 P1 C21 C26 -38.6(3)
C1 P1 C21 C26 83.0(2)
Au1 P1 C21 C26 -160.7(2)
C22 C21 C26 C25 1.0(4)
P1 C21 C26 C25 -173.0(2)
C21 P1 C31 C36 -27.9(3)
C1 P1 C31 C36 -148.6(2)
Au1 P1 C31 C36 92.1(2)
C21 P1 C31 C32 158.3(2)
C1 P1 C31 C32 37.6(3)
Au1 P1 C31 C32 -81.7(2)
C32 C31 C36 C35 -0.7(4)
P1 C31 C36 C35 -174.4(2)
C31 C36 C35 C34 -1.0(4)
C51 C56 C55 C54 -0.9(4)
C53 C54 C55 C56 -0.1(5)
C32 C33 C34 C35 0.3(5)
C36 C35 C34 C33 1.2(5)
C21 C26 C25 C24 0.0(4)
C34 C33 C32 C31 -1.9(4)
C36 C31 C32 C33 2.2(4)
P1 C31 C32 C33 175.9(2)
C26 C25 C24 C23 -1.2(5)
C43 C42 C41 C46 -0.7(4)
C43 C42 C41 P2 174.6(2)
C45 C46 C41 C42 -0.7(4)
C45 C46 C41 P2 -175.8(2)
C51 P2 C41 C42 152.6(2)
C1 P2 C41 C42 -84.3(2)
Au2 P2 C41 C42 36.2(3)
C51 P2 C41 C46 -32.2(3)
C1 P2 C41 C46 90.9(3)
Au2 P2 C41 C46 -148.5(2)
C41 C46 C45 C44 1.5(4)
C41 C42 C43 C44 1.2(5)
C26 C21 C22 C23 -0.8(4)
P1 C21 C22 C23 173.3(2)
C25 C24 C23 C22 1.4(5)
C21 C22 C23 C24 -0.4(5)
C55 C54 C53 C52 0.2(5)
C51 C52 C53 C54 0.7(5)
C46 C45 C44 C43 -1.0(5)
C42 C43 C44 C45 -0.3(5)
